data_4325515
loop_
_publ_author_name
'Traian D. Pasatoiu'
'Jean-Pascal Sutter'
'Augustin M. Madalan'
'Fatima Zohra Chiboub Fellah'
'Carine Duhayon'
'Marius Andruh'

_publ_contact_author_email 'jean-pascal.sutter@lcc-toulouse.fr '
_publ_contact_author_fax '(33) 5 61 55 30 03'
_publ_contact_author_name 'JP Sutter'
_publ_contact_author_phone '(33) 5 61 33 31 57'
_publ_section_title
;
 Preparation, Crystal Structures, and Magnetic Features for a Series of
 Dinuclear [NiIILnIII] Schiff-Base Complexes: Evidence for Slow Relaxation
 of the Magnetization for the DyIII Derivative
;
_journal_name_full 'Inorganic Chemistry'
_journal_page_first 5890
_journal_page_last 5898
_journal_paper_doi 10.1021/ic2004276
_journal_volume 50
_journal_year 2011
_chemical_formula_moiety 'C38 H50 N6 Ni2 O20 Yb2, 2(N O3), 4(H2 O)'
_chemical_formula_sum 'C38 H58 N8 Ni2 O30 Yb2'
_chemical_formula_weight 1570.41
_space_group_IT_number 14
_symmetry_cell_setting monoclinic
_symmetry_space_group_name_Hall '-P 2ybc'
_symmetry_space_group_name_H-M 'P 1 21/c 1'
_atom_sites_solution_hydrogens geom
_atom_sites_solution_primary direct
_audit_creation_date 09-10-06
_audit_creation_method CRYSTALS_ver_12.86
_cell_angle_alpha 90
_cell_angle_beta 108.659(2)
_cell_angle_gamma 90
_cell_formula_units_Z 2
_cell_length_a 11.1489(4)
_cell_length_b 17.1833(7)
_cell_length_c 15.3045(7)
_cell_measurement_reflns_used 9952
_cell_measurement_temperature 180
_cell_measurement_theta_max 35
_cell_measurement_theta_min 3
_cell_volume 2777.9(2)
_computing_cell_refinement 'Apex2 (Bruker AXS, 2006)'
_computing_data_collection 'Apex2 (Bruker AXS, 2006)'
_computing_data_reduction 'Apex2 (Bruker AXS, 2006)'
_computing_molecular_graphics 'CAMERON (Watkin et al., 1996)'
_computing_publication_material 'CRYSTALS (Betteridge et al., 2003)'
_computing_structure_refinement 'CRYSTALS (Betteridge et al., 2003)'
_computing_structure_solution 'SIR92 (Altomare et al., 1994)'
_diffrn_ambient_temperature 180
_diffrn_measured_fraction_theta_full 0.995
_diffrn_measured_fraction_theta_max 0.930
_diffrn_measurement_device 'Bruker Kappa Apex2'
_diffrn_measurement_device_type Area
_diffrn_measurement_method '\f & \w scans'
_diffrn_radiation_monochromator graphite
_diffrn_radiation_type 'Mo K\a'
_diffrn_radiation_wavelength 0.71073
_diffrn_reflns_av_R_equivalents 0.037
_diffrn_reflns_limit_h_max 13
_diffrn_reflns_limit_h_min -18
_diffrn_reflns_limit_k_max 27
_diffrn_reflns_limit_k_min -23
_diffrn_reflns_limit_l_max 25
_diffrn_reflns_limit_l_min -23
_diffrn_reflns_number 46840
_diffrn_reflns_theta_full 29.120
_diffrn_reflns_theta_max 36.400
_diffrn_reflns_theta_min 1.838
_diffrn_standards_number 0
_exptl_absorpt_coefficient_mu 4.100
_exptl_absorpt_correction_T_max 0.66
_exptl_absorpt_correction_T_min 0.39
_exptl_absorpt_correction_type multi-scan
_exptl_absorpt_process_details 'Blessing, acta cryst. (1995), a51, 33-38'
_exptl_crystal_colour colorless
_exptl_crystal_density_diffrn 1.877
_exptl_crystal_description planar
_exptl_crystal_F_000 1556
_exptl_crystal_size_max 0.25
_exptl_crystal_size_mid 0.20
_exptl_crystal_size_min 0.10
_refine_diff_density_max 2.06
_refine_diff_density_min -0.79
_refine_ls_extinction_method none
_refine_ls_goodness_of_fit_ref 1.0856
_refine_ls_hydrogen_treatment constr
_refine_ls_matrix_type full
_refine_ls_number_parameters 361
_refine_ls_number_reflns 8512
_refine_ls_number_restraints 0
_refine_ls_R_factor_all 0.0578
_refine_ls_R_factor_gt 0.0334
_refine_ls_shift/su_max 0.000994
_refine_ls_structure_factor_coef F
_refine_ls_weighting_details
;
 Method, part 1, Chebychev polynomial, (Watkin, 1994, Prince, 1982) 
 [weight] = 1.0/[A~0~*T~0~(x)+A~1~*T~1~(x) ... +A~n-1~]*T~n-1~(x)] 
 where A~i~ are the Chebychev coefficients listed below and x= Fcalc/Fmax 
 Method = Robust Weighting (Prince, 1982) 
 W = [weight] * [1-(deltaF/6*sigmaF)^2^]^2^ 
 A~i~ are: 
 0.316 0.105 0.123 
;
_refine_ls_weighting_scheme calc
_refine_ls_wR_factor_all 0.0578
_refine_ls_wR_factor_gt 0.0333
_refine_ls_wR_factor_ref 0.0318
_reflns_limit_h_max 17
_reflns_limit_h_min -18
_reflns_limit_k_max 27
_reflns_limit_k_min 0
_reflns_limit_l_max 25
_reflns_limit_l_min 0
_reflns_number_gt 9116
_reflns_number_total 12599
_reflns_threshold_expression I>2.0\s(I)
_oxford_refine_ls_r_factor_ref 0.0307
_oxford_reflns_number_all 12575
_oxford_reflns_threshold_expression_ref I>3.0\s(I)
_oxford_structure_analysis_title 'jps0920_0m in P2(1)/c'
_cod_data_source_file ic2004276_si_011.cif
_cod_data_source_block cpd13
_cod_original_sg_symbol_Hall '-P 2ybc '
_cod_original_sg_symbol_H-M 'P 1 21/c 1 '
_cod_database_code 4325515

loop_
_symmetry_equiv_pos_as_xyz
x,y,z
-x,-y,-z
-x,y+1/2,-z+1/2
x,-y+1/2,z+1/2

loop_
_atom_site_label
_atom_site_type_symbol
_atom_site_fract_x
_atom_site_fract_y
_atom_site_fract_z
_atom_site_U_iso_or_equiv
_atom_site_occupancy
_atom_site_adp_type
_atom_site_refinement_flags_posn
N1 n 0.8927(2) 0.15851(17) 0.29460(18) 0.0325 1.0000 Uani .
N2 n 0.9305(2) -0.01805(19) 0.33900(17) 0.0342 1.0000 Uani .
N3 n 0.3395(3) 0.02850(16) 0.2250(2) 0.0363 1.0000 Uani .
N4 n 0.9636(3) 0.1695(2) 0.0319(2) 0.0440 1.0000 Uani .
O1 O 0.4233(2) 0.15497(13) 0.07796(17) 0.0324 1.0000 Uani .
O2 O 0.64418(19) 0.11413(11) 0.17979(15) 0.0270 1.0000 Uani .
O3 O 0.66859(18) -0.02979(11) 0.22230(14) 0.0251 1.0000 Uani .
O4 O 0.4827(2) -0.11647(12) 0.13422(16) 0.0318 1.0000 Uani .
O5 O 0.38026(18) -0.00085(13) -0.02573(14) 0.0287 1.0000 Uani .
O6 O 0.4548(2) 0.05026(17) 0.25513(18) 0.0412 1.0000 Uani .
O7 O 0.2985(2) 0.00754(16) 0.14143(19) 0.0410 1.0000 Uani .
O8 O 0.2726(3) 0.02823(18) 0.2744(2) 0.0534 1.0000 Uani .
O9 O 0.7192(2) 0.06759(18) 0.37519(17) 0.0435 1.0000 Uani .
O10 O 0.85844(19) 0.03934(12) 0.15043(14) 0.0270 1.0000 Uani .
O11 O 0.9052(3) 0.18247(18) 0.0876(2) 0.0513 1.0000 Uani .
O12 O 1.0134(4) 0.1061(2) 0.0310(3) 0.0664 1.0000 Uani .
O13 O 0.9723(4) 0.2220(2) -0.0212(3) 0.0775 1.0000 Uani .
O14 O 0.9573(3) 0.06389(17) 0.8428(2) 0.0501 1.0000 Uani .
O15 O 0.7755(4) 0.32588(19) 0.0101(2) 0.0659 1.0000 Uani .
C1 C 0.2957(3) 0.1751(2) 0.0209(3) 0.0419 1.0000 Uani .
C2 C 0.5045(3) 0.21551(16) 0.1160(2) 0.0293 1.0000 Uani .
C3 C 0.4761(4) 0.2937(2) 0.1026(3) 0.0443 1.0000 Uani .
C4 C 0.5691(5) 0.3483(2) 0.1455(3) 0.0553 1.0000 Uani .
C5 C 0.6862(4) 0.32509(19) 0.1993(3) 0.0443 1.0000 Uani .
C6 C 0.7177(3) 0.24513(17) 0.2141(2) 0.0316 1.0000 Uani .
C7 C 0.6253(3) 0.18985(16) 0.1718(2) 0.0259 1.0000 Uani .
C8 C 0.8467(3) 0.22621(19) 0.2698(2) 0.0333 1.0000 Uani .
C9 C 1.0293(3) 0.1534(2) 0.3456(3) 0.0425 1.0000 Uani .
C10 C 1.0580(4) 0.0951(3) 0.4224(3) 0.0522 1.0000 Uani .
C11 C 1.0581(3) 0.0112(3) 0.3928(3) 0.0459 1.0000 Uani .
C12 C 0.9183(3) -0.0920(2) 0.3354(2) 0.0380 1.0000 Uani .
C13 C 0.8072(3) -0.1377(2) 0.2842(2) 0.0354 1.0000 Uani .
C14 C 0.8193(4) -0.2193(2) 0.2874(3) 0.0515 1.0000 Uani .
C15 C 0.7218(5) -0.2663(2) 0.2426(4) 0.0564 1.0000 Uani .
C16 C 0.6054(4) -0.23521(19) 0.1901(3) 0.0445 1.0000 Uani .
C17 C 0.5916(3) -0.15553(17) 0.1852(2) 0.0304 1.0000 Uani .
C18 C 0.6910(3) -0.10504(16) 0.23157(19) 0.0259 1.0000 Uani .
C19 C 0.3754(4) -0.1627(2) 0.0829(3) 0.0428 1.0000 Uani .
Yb1 Yb 0.500645(10) 0.022067(7) 0.113401(8) 0.0223 1.0000 Uani .
Ni1 Ni 0.79543(3) 0.05706(2) 0.26533(2) 0.0235 1.0000 Uani .
H13 H 0.2492 0.1283 0.0009 0.0605 1.0000 Uiso R
H12 H 0.2992 0.2038 -0.0310 0.0610 1.0000 Uiso R
H11 H 0.2564 0.2058 0.0559 0.0610 1.0000 Uiso R
H31 H 0.3964 0.3090 0.0646 0.0539 1.0000 Uiso R
H41 H 0.5499 0.4012 0.1371 0.0678 1.0000 Uiso R
H51 H 0.7476 0.3625 0.2270 0.0539 1.0000 Uiso R
H81 H 0.9028 0.2681 0.2894 0.0409 1.0000 Uiso R
H92 H 1.0591 0.2040 0.3708 0.0512 1.0000 Uiso R
H91 H 1.0728 0.1377 0.3031 0.0506 1.0000 Uiso R
H102 H 0.9957 0.1007 0.4546 0.0597 1.0000 Uiso R
H112 H 1.0910 -0.0210 0.4480 0.0531 1.0000 Uiso R
H111 H 1.1121 0.0059 0.3548 0.0530 1.0000 Uiso R
H121 H 0.9888 -0.1210 0.3687 0.0459 1.0000 Uiso R
H141 H 0.8963 -0.2404 0.3221 0.0650 1.0000 Uiso R
H151 H 0.7324 -0.3197 0.2469 0.0741 1.0000 Uiso R
H161 H 0.5377 -0.2675 0.1593 0.0582 1.0000 Uiso R
H191 H 0.3068 -0.1287 0.0517 0.0651 1.0000 Uiso R
H193 H 0.3971 -0.1935 0.0377 0.0648 1.0000 Uiso R
H192 H 0.3497 -0.1956 0.1237 0.0648 1.0000 Uiso R
H4 H 0.9169 0.0084 0.1600 0.0404 1.0000 Uiso R
H7 H 0.9719 0.0825 0.8951 0.0739 1.0000 Uiso R
H3 H 0.8792 0.0803 0.1325 0.0405 1.0000 Uiso R
H6 H 0.8958 0.0349 0.8336 0.0740 1.0000 Uiso R
H2 H 0.6439 0.0594 0.3622 0.0669 1.0000 Uiso R
H1 H 0.7325 0.1032 0.4123 0.0668 1.0000 Uiso R
H101 H 1.1409 0.1064 0.4653 0.0599 1.0000 Uiso R
H8 H 0.8136 0.2845 0.0243 0.0960 1.0000 Uiso R
H5 H 0.3046 -0.0068 -0.0538 0.0436 1.0000 Uiso R
H9 H 0.7340 0.3315 0.0442 0.0972 1.0000 Uiso R

loop_
_atom_site_aniso_label
_atom_site_aniso_U_11
_atom_site_aniso_U_22
_atom_site_aniso_U_33
_atom_site_aniso_U_23
_atom_site_aniso_U_13
_atom_site_aniso_U_12
N1 0.0284(11) 0.0425(14) 0.0268(11) -0.0095(10) 0.0092(9) -0.0148(10)
N2 0.0221(10) 0.0541(16) 0.0255(10) 0.0103(12) 0.0062(8) 0.0018(11)
N3 0.0328(12) 0.0306(13) 0.0511(16) 0.0046(11) 0.0214(12) 0.0040(10)
N4 0.0392(15) 0.0558(19) 0.0368(15) 0.0029(13) 0.0120(12) -0.0093(14)
O1 0.0275(10) 0.0284(10) 0.0388(11) 0.0034(8) 0.0074(9) 0.0039(8)
O2 0.0245(9) 0.0191(8) 0.0338(10) -0.0024(7) 0.0044(8) -0.0020(7)
O3 0.0227(8) 0.0220(8) 0.0282(9) 0.0024(7) 0.0048(7) -0.0001(7)
O4 0.0335(11) 0.0237(9) 0.0376(11) -0.0027(8) 0.0104(9) -0.0105(8)
O5 0.0179(8) 0.0408(10) 0.0244(9) -0.0026(8) 0.0024(7) -0.0038(7)
O6 0.0308(11) 0.0559(15) 0.0392(13) -0.0041(11) 0.0143(10) -0.0028(11)
O7 0.0275(10) 0.0486(14) 0.0461(14) -0.0010(11) 0.0106(10) -0.0051(10)
O8 0.0551(17) 0.0504(16) 0.072(2) 0.0032(14) 0.0449(16) 0.0016(13)
O9 0.0345(12) 0.0679(18) 0.0319(11) -0.0115(12) 0.0159(9) -0.0135(12)
O10 0.0227(8) 0.0325(10) 0.0251(9) 0.0005(7) 0.0066(7) -0.0009(7)
O11 0.0566(17) 0.0549(17) 0.0503(16) -0.0052(13) 0.0281(14) -0.0129(14)
O12 0.072(2) 0.065(2) 0.077(2) 0.0124(18) 0.043(2) 0.0100(18)
O13 0.098(3) 0.080(3) 0.066(2) 0.033(2) 0.041(2) 0.004(2)
O14 0.0405(14) 0.0434(14) 0.0644(18) -0.0004(13) 0.0140(13) 0.0043(12)
O15 0.088(3) 0.0452(17) 0.064(2) 0.0123(15) 0.0232(19) -0.0003(17)
C1 0.0289(14) 0.0483(19) 0.0439(18) 0.0060(15) 0.0053(13) 0.0127(14)
C2 0.0373(14) 0.0235(11) 0.0295(12) 0.0000(10) 0.0142(11) 0.0024(11)
C3 0.057(2) 0.0298(15) 0.049(2) 0.0055(14) 0.0199(18) 0.0102(14)
C4 0.084(3) 0.0207(14) 0.064(3) 0.0004(15) 0.028(2) 0.0031(17)
C5 0.066(2) 0.0239(13) 0.047(2) -0.0068(13) 0.0225(18) -0.0110(15)
C6 0.0438(17) 0.0233(12) 0.0313(14) -0.0055(10) 0.0169(12) -0.0075(11)
C7 0.0329(13) 0.0212(11) 0.0264(12) -0.0032(9) 0.0132(10) -0.0033(10)
C8 0.0393(15) 0.0347(14) 0.0287(13) -0.0110(11) 0.0148(12) -0.0187(12)
C9 0.0288(14) 0.057(2) 0.0416(17) -0.0132(16) 0.0112(13) -0.0163(14)
C10 0.0289(15) 0.092(3) 0.0297(15) -0.0067(19) 0.0006(12) -0.0135(18)
C11 0.0210(12) 0.073(3) 0.0379(16) 0.0161(17) 0.0019(11) 0.0005(15)
C12 0.0289(14) 0.0524(19) 0.0328(15) 0.0167(14) 0.0101(11) 0.0150(13)
C13 0.0374(15) 0.0370(15) 0.0358(15) 0.0145(12) 0.0176(13) 0.0118(13)
C14 0.056(2) 0.0382(18) 0.070(3) 0.0222(18) 0.034(2) 0.0221(17)
C15 0.076(3) 0.0247(15) 0.085(3) 0.0127(17) 0.049(3) 0.0136(17)
C16 0.059(2) 0.0211(13) 0.065(2) -0.0023(14) 0.036(2) -0.0031(14)
C17 0.0382(15) 0.0230(11) 0.0353(14) 0.0017(10) 0.0193(12) -0.0015(11)
C18 0.0307(12) 0.0235(11) 0.0269(12) 0.0045(9) 0.0142(10) 0.0034(10)
C19 0.0433(18) 0.0408(17) 0.0444(18) -0.0114(14) 0.0142(15) -0.0240(15)
Yb1 0.01829(4) 0.02244(4) 0.02350(5) -0.00049(4) 0.00297(3) -0.00282(4)
Ni1 0.01949(14) 0.02890(16) 0.02031(14) -0.00098(12) 0.00388(11) -0.00382(12)

loop_
_atom_type_symbol
_atom_type_scat_dispersion_real
_atom_type_scat_dispersion_imag
_atom_type_scat_Cromer_Mann_a1
_atom_type_scat_Cromer_Mann_b1
_atom_type_scat_Cromer_Mann_a2
_atom_type_scat_Cromer_Mann_b2
_atom_type_scat_Cromer_Mann_a3
_atom_type_scat_Cromer_Mann_b3
_atom_type_scat_Cromer_Mann_a4
_atom_type_scat_Cromer_Mann_b4
_atom_type_scat_Cromer_Mann_c
_atom_type_scat_source
C 0.0033 0.0016 2.3100 20.8439 1.0200 10.2075 1.5886 0.5687 0.8650 51.6512 0.2156 'International Tables Vol C 4.2.6.8 and 6.1.1.4'
H 0.0000 0.0000 0.4930 10.5109 0.3229 26.1257 0.1402 3.1424 0.0408 57.7998 0.0030 'International Tables Vol C 4.2.6.8 and 6.1.1.4'
n 0.0061 0.0033 12.2126 0.0057 3.1322 9.8933 2.0125 28.9975 1.1663 0.5826 -11.5290 'International Tables Vol C 4.2.6.8 and 6.1.1.4'
Ni 0.3393 1.1124 12.8376 3.8785 7.2920 0.2565 4.4438 12.1763 2.3800 66.3421 1.0341 'International Tables Vol C 4.2.6.8 and 6.1.1.4'
O 0.0106 0.0060 3.0485 13.2771 2.2868 5.7011 1.5463 0.3239 0.8670 32.9089 0.2508 'International Tables Vol C 4.2.6.8 and 6.1.1.4'
Yb -0.3850 5.5486 28.6641 1.9889 15.4345 0.2571 15.3087 10.6647 2.9896 100.4170 7.5667 'International Tables Vol C 4.2.6.8 and 6.1.1.4'

loop_
_geom_angle_atom_site_label_1
_geom_angle_site_symmetry_1
_geom_angle_atom_site_label_2
_geom_angle_atom_site_label_3
_geom_angle_site_symmetry_3
_geom_angle
_geom_angle_publ_flag
C8 . N1 C9 . 117.3(3) yes
C8 . N1 Ni1 . 125.6(2) yes
C9 . N1 Ni1 . 117.1(2) yes
C11 . N2 C12 . 115.5(3) yes
C11 . N2 Ni1 . 120.1(3) yes
C12 . N2 Ni1 . 124.0(2) yes
O6 . N3 O7 . 116.4(3) yes
O6 . N3 O8 . 121.5(3) yes
O7 . N3 O8 . 122.1(3) yes
O11 . N4 O12 . 120.2(3) yes
O11 . N4 O13 . 119.1(4) yes
O12 . N4 O13 . 120.7(4) yes
C1 . O1 C2 . 117.3(3) yes
C1 . O1 Yb1 . 124.4(2) yes
C2 . O1 Yb1 . 118.32(18) yes
C7 . O2 Yb1 . 125.70(18) yes
C7 . O2 Ni1 . 127.81(18) yes
Yb1 . O2 Ni1 . 106.04(8) yes
C18 . O3 Yb1 . 123.52(18) yes
C18 . O3 Ni1 . 127.09(18) yes
Yb1 . O3 Ni1 . 106.19(8) yes
C17 . O4 C19 . 117.6(3) yes
C17 . O4 Yb1 . 117.08(17) yes
C19 . O4 Yb1 . 124.1(2) yes
Yb1 2_655 O5 Yb1 . 109.01(8) yes
Yb1 2_655 O5 H5 . 112.3 no
Yb1 . O5 H5 . 138.5 no
N3 . O6 Yb1 . 95.4(2) yes
N3 . O7 Yb1 . 95.37(18) yes
Ni1 . O9 H2 . 115.9 no
Ni1 . O9 H1 . 125.9 no
H2 . O9 H1 . 104.2 no
Ni1 . O10 H4 . 113.8 no
Ni1 . O10 H3 . 111.2 no
H4 . O10 H3 . 109.0 no
H7 . O14 H6 . 107.2 no
H8 . O15 H9 . 106.7 no
O1 . C1 H13 . 108.7 no
O1 . C1 H12 . 109.4 no
H13 . C1 H12 . 109.5 no
O1 . C1 H11 . 109.4 no
H13 . C1 H11 . 110.3 no
H12 . C1 H11 . 109.5 no
O1 . C2 C3 . 125.6(3) yes
O1 . C2 C7 . 112.9(2) yes
C3 . C2 C7 . 121.5(3) yes
C2 . C3 C4 . 118.9(4) yes
C2 . C3 H31 . 119.7 no
C4 . C3 H31 . 121.4 no
C3 . C4 C5 . 120.8(3) yes
C3 . C4 H41 . 119.1 no
C5 . C4 H41 . 120.1 no
C4 . C5 C6 . 121.4(3) yes
C4 . C5 H51 . 119.5 no
C6 . C5 H51 . 119.1 no
C5 . C6 C7 . 118.4(3) yes
C5 . C6 C8 . 117.2(3) yes
C7 . C6 C8 . 124.3(3) yes
C2 . C7 C6 . 119.1(3) yes
C2 . C7 O2 . 117.2(2) yes
C6 . C7 O2 . 123.8(3) yes
C6 . C8 N1 . 127.2(3) yes
C6 . C8 H81 . 116.7 no
N1 . C8 H81 . 116.1 no
N1 . C9 C10 . 112.3(3) yes
N1 . C9 H92 . 108.9 no
C10 . C9 H92 . 109.1 no
N1 . C9 H91 . 108.5 no
C10 . C9 H91 . 108.2 no
H92 . C9 H91 . 109.8 no
C9 . C10 C11 . 115.0(3) yes
C9 . C10 H102 . 108.8 no
C11 . C10 H102 . 108.2 no
C9 . C10 H101 . 108.4 no
C11 . C10 H101 . 107.7 no
H102 . C10 H101 . 108.6 no
C10 . C11 N2 . 113.4(3) yes
C10 . C11 H112 . 108.4 no
N2 . C11 H112 . 108.4 no
C10 . C11 H111 . 109.3 no
N2 . C11 H111 . 107.8 no
H112 . C11 H111 . 109.5 no
N2 . C12 C13 . 128.1(3) yes
N2 . C12 H121 . 116.6 no
C13 . C12 H121 . 115.3 no
C12 . C13 C14 . 117.4(3) yes
C12 . C13 C18 . 124.1(3) yes
C14 . C13 C18 . 118.6(4) yes
C13 . C14 C15 . 121.7(4) yes
C13 . C14 H141 . 118.2 no
C15 . C14 H141 . 120.2 no
C14 . C15 C16 . 120.8(3) yes
C14 . C15 H151 . 119.5 no
C16 . C15 H151 . 119.7 no
C15 . C16 C17 . 118.6(4) yes
C15 . C16 H161 . 121.1 no
C17 . C16 H161 . 120.3 no
O4 . C17 C16 . 125.0(3) yes
O4 . C17 C18 . 113.0(2) yes
C16 . C17 C18 . 122.0(3) yes
C17 . C18 C13 . 118.4(3) yes
C17 . C18 O3 . 117.4(3) yes
C13 . C18 O3 . 124.2(3) yes
O4 . C19 H191 . 109.0 no
O4 . C19 H193 . 109.9 no
H191 . C19 H193 . 108.7 no
O4 . C19 H192 . 109.9 no
H191 . C19 H192 . 109.2 no
H193 . C19 H192 . 110.1 no
O1 . Yb1 O7 . 81.61(9) yes
O1 . Yb1 O6 . 81.46(9) yes
O7 . Yb1 O6 . 52.66(9) yes
O1 . Yb1 O4 . 155.81(8) yes
O7 . Yb1 O4 . 75.86(9) yes
O6 . Yb1 O4 . 91.64(9) yes
O1 . Yb1 O3 . 133.25(7) yes
O7 . Yb1 O3 . 115.18(8) yes
O6 . Yb1 O3 . 77.35(8) yes
O4 . Yb1 O3 . 66.28(7) yes
O1 . Yb1 O2 . 65.91(7) yes
O7 . Yb1 O2 . 123.84(9) yes
O6 . Yb1 O2 . 77.23(8) yes
O4 . Yb1 O2 . 135.23(7) yes
O3 . Yb1 O2 . 68.98(7) yes
O1 . Yb1 O5 2_655 105.01(8) yes
O7 . Yb1 O5 2_655 149.65(8) yes
O6 . Yb1 O5 2_655 156.59(8) yes
O4 . Yb1 O5 2_655 90.51(8) yes
O3 . Yb1 O5 2_655 82.23(8) yes
O1 . Yb1 O5 . 83.54(8) yes
O7 . Yb1 O5 . 80.61(8) yes
O6 . Yb1 O5 . 132.42(8) yes
O4 . Yb1 O5 . 84.20(8) yes
O3 . Yb1 O5 . 139.85(8) yes
O2 . Yb1 O5 2_655 84.89(8) yes
O2 . Yb1 O5 . 134.58(8) yes
O5 2_655 Yb1 O5 . 70.99(8) yes
O9 . Ni1 O10 . 174.90(9) yes
O9 . Ni1 N2 . 91.61(11) yes
O10 . Ni1 N2 . 89.17(9) yes
O9 . Ni1 O2 . 90.53(10) yes
O10 . Ni1 O2 . 87.80(8) yes
N2 . Ni1 O2 . 169.39(11) yes
O9 . Ni1 N1 . 94.20(11) yes
O10 . Ni1 N1 . 90.62(9) yes
N2 . Ni1 N1 . 100.06(12) yes
O2 . Ni1 N1 . 90.14(10) yes
O9 . Ni1 O3 . 84.55(9) yes
O10 . Ni1 O3 . 90.38(8) yes
N2 . Ni1 O3 . 91.66(10) yes
O2 . Ni1 O3 . 78.20(8) yes
N1 . Ni1 O3 . 168.25(10) yes

loop_
_geom_bond_atom_site_label_1
_geom_bond_atom_site_label_2
_geom_bond_site_symmetry_2
_geom_bond_distance
_geom_bond_publ_flag
N1 C8 . 1.279(5) yes
N1 C9 . 1.474(4) yes
N1 Ni1 . 2.026(3) yes
N2 C11 . 1.484(4) yes
N2 C12 . 1.278(5) yes
N2 Ni1 . 2.029(3) yes
N3 O6 . 1.275(4) yes
N3 O7 . 1.265(4) yes
N3 O8 . 1.220(4) yes
N4 O11 . 1.248(4) yes
N4 O12 . 1.225(5) yes
N4 O13 . 1.238(4) yes
O1 C1 . 1.453(4) yes
O1 C2 . 1.380(4) yes
O1 Yb1 . 2.440(2) yes
O2 C7 . 1.317(3) yes
O2 Yb1 . 2.2484(19) yes
O2 Ni1 . 2.026(2) yes
O3 C18 . 1.316(3) yes
O3 Yb1 . 2.2541(19) yes
O3 Ni1 . 2.0160(19) yes
O4 C17 . 1.389(4) yes
O4 C19 . 1.441(4) yes
O4 Yb1 . 2.419(2) yes
O5 Yb1 2_655 2.199(2) yes
O5 Yb1 . 2.159(2) yes
O5 H5 . 0.821 no
O6 Yb1 . 2.431(3) yes
O7 Yb1 . 2.438(2) yes
O9 Ni1 . 2.120(2) yes
O9 H2 . 0.811 no
O9 H1 . 0.816 no
O10 Ni1 . 2.114(2) yes
O10 H4 . 0.817 no
O10 H3 . 0.815 no
O14 H7 . 0.828 no
O14 H6 . 0.822 no
O15 H8 . 0.822 no
O15 H9 . 0.806 no
C1 H13 . 0.952 no
C1 H12 . 0.947 no
C1 H11 . 0.953 no
C2 C3 . 1.380(4) yes
C2 C7 . 1.415(4) yes
C3 C4 . 1.397(6) yes
C3 H31 . 0.930 no
C4 C5 . 1.362(7) yes
C4 H41 . 0.933 no
C5 C6 . 1.418(5) yes
C5 H51 . 0.936 no
C6 C7 . 1.399(4) yes
C6 C8 . 1.455(5) yes
C8 H81 . 0.938 no
C9 C10 . 1.500(6) yes
C9 H92 . 0.965 no
C9 H91 . 0.966 no
C10 C11 . 1.512(7) yes
C10 H102 . 0.976 no
C10 H101 . 0.966 no
C11 H112 . 0.977 no
C11 H111 . 0.967 no
C12 C13 . 1.464(5) yes
C12 H121 . 0.933 no
C13 C14 . 1.408(5) yes
C13 C18 . 1.405(4) yes
C14 C15 . 1.353(7) yes
C14 H141 . 0.926 no
C15 C16 . 1.396(7) yes
C15 H151 . 0.924 no
C16 C17 . 1.377(4) yes
C16 H161 . 0.934 no
C17 C18 . 1.407(4) yes
C19 H191 . 0.960 no
C19 H193 . 0.961 no
C19 H192 . 0.952 no

loop_
_geom_hbond_atom_site_label_D
_geom_hbond_atom_site_label_H
_geom_hbond_atom_site_label_A
_geom_hbond_site_symmetry_A
_geom_hbond_angle_DHA
_geom_hbond_distance_DH
_geom_hbond_distance_HA
_geom_hbond_distance_DA
_geom_hbond_publ_flag
C9 H92 O13 4_555 124 0.97 2.51 3.158(5) yes
C11 H111 O8 1_655 164 0.97 2.50 3.444(5) yes
C14 H141 O11 3_745 172 0.93 2.57 3.491(5) yes
O10 H4 O14 2_756 169 0.82 1.88 2.691(5) yes
O14 H7 N4 1_556 163 0.83 2.60 3.397(5) yes
O14 H7 O12 1_556 169 0.83 2.02 2.838(5) yes
O10 H3 N4 . 157 0.82 2.56 3.322(5) yes
O10 H3 O11 . 172 0.82 1.94 2.750(5) yes
O10 H3 O12 . 130 0.82 2.52 3.108(5) yes
O14 H6 O7 2_656 153 0.82 2.43 3.184(5) yes
O14 H6 O8 2_656 147 0.82 2.33 3.058(5) yes
O9 H2 O6 . 149 0.81 2.22 2.948(5) yes
O9 H1 O15 4_555 172 0.82 1.87 2.679(5) yes
O15 H8 N4 . 162 0.82 2.57 3.359(5) yes
O15 H8 O11 . 168 0.82 2.10 2.911(5) yes
O15 H8 O13 . 134 0.82 2.36 2.984(5) yes
O5 H5 O10 2_655 162 0.82 2.02 2.813(5) yes
O15 H9 C5 . 156 0.81 2.60 3.349(5) yes
